data_1573942
loop_
_publ_author_name
'Saeednia, Borna'
'Sragow, Aria M.'
'Lin, Yannan'
'Sheehan, Colton J.'
'Metlay, Amy S.'
'Gau, Michael R.'
'Dye, Samantha A.'
'O'Konski, Sarah P'
'Mallouk, Thomas E.'
'Dmochowski, Ivan J.'

_publ_section_title
;
 Unusually air-stable copper(i) complexes showing high selectivity for
 carbon monoxide.
;
_journal_issue 12
_journal_name_full 'Chemical science'
_journal_page_first 5058
_journal_page_last 5063
_journal_paper_doi 10.1039/d5sc00237k
_journal_volume 16
_journal_year 2025
_chemical_formula_moiety 'C51 H54 Cu N7 O6, C F3 O3 S, C4 H7 N'
_chemical_formula_sum 'C56 H61 Cu F3 N8 O9 S'
_chemical_formula_weight 1142.72
_space_group_crystal_system monoclinic
_space_group_IT_number 14
_space_group_name_Hall '-P 2ybc'
_space_group_name_H-M_alt 'P 1 21/c 1'
_atom_sites_solution_hydrogens geom
_atom_sites_solution_primary dual
_audit_creation_date 2024-05-29
_audit_creation_method
;
Olex2 1.5
(compiled 2021.10.07 svn.r9718050b for OlexSys, GUI svn.r6410)
;
_audit_update_record
;
2024-05-29 deposited with the CCDC.	2025-02-10 downloaded from the CCDC.
;
_cell_angle_alpha 90
_cell_angle_beta 115.111(3)
_cell_angle_gamma 90
_cell_formula_units_Z 4
_cell_length_a 18.0509(4)
_cell_length_b 16.2265(2)
_cell_length_c 20.4026(5)
_cell_measurement_reflns_used 43652
_cell_measurement_temperature 100
_cell_measurement_theta_max 27.4810
_cell_measurement_theta_min 2.4280
_cell_volume 5411.2(2)
_computing_cell_refinement 'CrysAlisPro 1.171.40.61a (Rigaku OD, 2019)'
_computing_data_collection 'CrysAlisPro 1.171.40.61a (Rigaku OD, 2019)'
_computing_data_reduction 'CrysAlisPro 1.171.40.61a (Rigaku OD, 2019)'
_computing_molecular_graphics 'Olex2 1.5 (Dolomanov et al., 2009)'
_computing_publication_material 'Olex2 1.5 (Dolomanov et al., 2009)'
_computing_structure_refinement 'SHELXL 2019/3 (Sheldrick, 2015)'
_computing_structure_solution 'SHELXT (Sheldrick, 2018)'
_diffrn_ambient_environment N~2~
_diffrn_ambient_temperature 100
_diffrn_detector 'HPC area detector'
_diffrn_detector_area_resol_mean 10.0
_diffrn_detector_type 'Dectris Pilatus3 R 200K'
_diffrn_measured_fraction_theta_full 0.999
_diffrn_measured_fraction_theta_max 1.000
_diffrn_measurement_details
;
List of Runs (angles in degrees, time in seconds):

  # Type    Start    End  Width  t~exp~   \w     \q     \k     \f   Frames
#--------------------------------------------------------------------------
  1  \w    -73.00  17.00   0.50   15.50    --    5.07 -37.00   0.00  180
  2  \w     -9.00  24.00   0.50   15.50    --   -5.38 -99.00   0.00   66
  3  \w     39.00  84.00   0.50   15.50    --    5.07-178.00   0.00   90
  4  \w    -23.00   2.00   0.50   15.50    --   -5.38 -99.00 -60.00   50
  5  \w     39.00  84.00   0.50   15.50    --    5.07-178.00 -30.00   90
  6  \w     40.00  66.00   0.50   15.50    --    5.07-178.00-120.00   52
  7  \w     56.00  81.00   0.50   15.50    --    5.07-178.00-150.00   50
  8  \w    -71.00  16.00   0.50   15.50    --   -5.38 -77.00   0.00  174
  9  \w    -85.00   5.00   0.50   15.50    --   -5.38 -19.00-180.00  180
 10  \w    -83.00   9.00   0.50   15.50    --   -5.38 -37.00  90.00  184
;
_diffrn_measurement_device '\k-geometry diffractometer'
_diffrn_measurement_device_type 'Rigaku XtaLAB Synergy-S'
_diffrn_measurement_method '\w scans'
_diffrn_orient_matrix_type 'CrysAlisPro convention (1999,Acta A55,543-557)'
_diffrn_orient_matrix_UB_11 -0.0414026000
_diffrn_orient_matrix_UB_12 0.0101644000
_diffrn_orient_matrix_UB_13 -0.0089792000
_diffrn_orient_matrix_UB_21 -0.0097178000
_diffrn_orient_matrix_UB_22 -0.0059126000
_diffrn_orient_matrix_UB_23 -0.0372060000
_diffrn_orient_matrix_UB_31 -0.0086427000
_diffrn_orient_matrix_UB_32 -0.0420923000
_diffrn_orient_matrix_UB_33 0.0030660000
_diffrn_radiation_monochromator mirror
_diffrn_radiation_probe x-ray
_diffrn_radiation_type 'Mo K\a'
_diffrn_radiation_wavelength 0.71073
_diffrn_reflns_av_R_equivalents 0.0459
_diffrn_reflns_av_unetI/netI 0.0261
_diffrn_reflns_Laue_measured_fraction_full 0.999
_diffrn_reflns_Laue_measured_fraction_max 1.000
_diffrn_reflns_limit_h_max 23
_diffrn_reflns_limit_h_min -23
_diffrn_reflns_limit_k_max 21
_diffrn_reflns_limit_k_min -19
_diffrn_reflns_limit_l_max 26
_diffrn_reflns_limit_l_min -26
_diffrn_reflns_number 101561
_diffrn_reflns_point_group_measured_fraction_full 0.999
_diffrn_reflns_point_group_measured_fraction_max 1.000
_diffrn_reflns_theta_full 25.242
_diffrn_reflns_theta_max 27.482
_diffrn_reflns_theta_min 2.347
_diffrn_source 'micro-focus sealed X-ray tube'
_diffrn_source_type 'PhotonJet (Mo) X-ray Source'
_exptl_absorpt_coefficient_mu 0.517
_exptl_absorpt_correction_T_max 1.00000
_exptl_absorpt_correction_T_min 0.82343
_exptl_absorpt_correction_type multi-scan
_exptl_absorpt_process_details 'SCALE3 ABSPACK'
_exptl_crystal_colour green
_exptl_crystal_colour_primary green
_exptl_crystal_density_diffrn 1.403
_exptl_crystal_description needle
_exptl_crystal_F_000 2388
_exptl_crystal_size_max 0.3
_exptl_crystal_size_mid 0.13
_exptl_crystal_size_min 0.1
_refine_diff_density_max 0.896
_refine_diff_density_min -0.705
_refine_diff_density_rms 0.060
_refine_ls_extinction_method none
_refine_ls_goodness_of_fit_ref 1.047
_refine_ls_hydrogen_treatment constr
_refine_ls_matrix_type full
_refine_ls_number_parameters 735
_refine_ls_number_reflns 12400
_refine_ls_number_restraints 66
_refine_ls_restrained_S_all 1.045
_refine_ls_R_factor_all 0.0474
_refine_ls_R_factor_gt 0.0403
_refine_ls_shift/su_max 0.002
_refine_ls_shift/su_mean 0.000
_refine_ls_structure_factor_coef Fsqd
_refine_ls_weighting_details 'w=1/[\s^2^(Fo^2^)+(0.0381P)^2^+6.6067P] where P=(Fo^2^+2Fc^2^)/3'
_refine_ls_weighting_scheme calc
_refine_ls_wR_factor_gt 0.0969
_refine_ls_wR_factor_ref 0.0998
_reflns_Friedel_coverage 0.000
_reflns_number_gt 10938
_reflns_number_total 12400
_reflns_threshold_expression 'I > 2\s(I)'
_cod_data_source_file d5sc00237k2.cif
_cod_data_source_block 9752_CuL1N3_OTf2
_cod_depositor_comments 'Adding full bibliography for 1573940--1573942.cif.'
_cod_database_code 1573942
_shelx_shelxl_version_number 2019/3
_shelx_space_group_comment
;
The symmetry employed for this shelxl refinement is uniquely defined
by the following loop, which should always be used as a source of
symmetry information in preference to the above space-group names.
They are only intended as comments.
;
_olex2_refinement_description
;
1. Fixed Uiso
 At 1.2 times of:
  All C(H) groups, All C(H,H) groups, All N(H) groups
 At 1.5 times of:
  All C(H,H,H) groups, All C(H,H,H,H,H,H) groups
2. Uiso/Uaniso restraints and constraints
N8 \\sim N8* \\sim C53 \\sim C53* \\sim C54 \\sim C54*: within 2A with sigma of
0.01 and sigma for terminal atoms of 0.02 within 2A
3. Others
 Fixed Sof: N8(0.65) N8*(0.35) C53(0.65) C53*(0.35) C54(0.65) H54(0.65) C54*
 (0.35) H54*(0.35) H55A(0.65) H55B(0.65) H55C(0.65) H55D(0.35) H55E(0.35)
 H55F(0.35) H56A(0.65) H56B(0.65) H56C(0.65) H56D(0.35) H56E(0.35) H56F(0.35)
4.a Ternary CH refined with riding coordinates:
 N1(H1), N2(H2), N3(H3), C54(H54), C54*(H54*)
4.b Secondary CH2 refined with riding coordinates:
 C1(H1A,H1B), C15(H15A,H15B), C16(H16A,H16B), C30(H30A,H30B), C31(H31A,H31B),
 C45(H45A,H45B), C46(H46A,H46B), C47(H47A,H47B), C48(H48A,H48B), C49(H49A,H49B),
  C50(H50A,H50B), C51(H51A,H51B)
4.c Aromatic/amide H refined with riding coordinates:
 C4(H4), C7(H7), C10(H10), C11(H11), C13(H13), C14(H14), C19(H19), C22(H22),
 C25(H25), C26(H26), C28(H28), C29(H29), C34(H34), C37(H37), C40(H40), C41(H41),
  C43(H43), C44(H44)
4.d Idealised Me refined as rotating group:
 C8(H8A,H8B,H8C), C23(H23A,H23B,H23C), C38(H38A,H38B,H38C), C55(H55A,H55B,
 H55C), C55(H55D,H55E,H55F), C56(H56A,H56B,H56C), C56(H56D,H56E,H56F)
;
_olex2_submission_special_instructions 'No special instructions were received'
_oxdiff_exptl_absorpt_empirical_details
;
Empirical correction (ABSPACK) includes:
- Absorption correction using spherical harmonics
- Frame scaling
;
_oxdiff_exptl_absorpt_empirical_full_max 1.301
_oxdiff_exptl_absorpt_empirical_full_min 0.700

loop_
_space_group_symop_operation_xyz
'x, y, z'
'-x, y+1/2, -z+1/2'
'-x, -y, -z'
'x, -y-1/2, z-1/2'

loop_
_atom_site_label
_atom_site_type_symbol
_atom_site_fract_x
_atom_site_fract_y
_atom_site_fract_z
_atom_site_U_iso_or_equiv
_atom_site_adp_type
_atom_site_occupancy
_atom_site_site_symmetry_order
_atom_site_calc_flag
_atom_site_refinement_flags_posn
_atom_site_refinement_flags_adp
_atom_site_refinement_flags_occupancy
_atom_site_disorder_assembly
_atom_site_disorder_group
Cu1 Cu 0.34285(2) 0.07117(2) 0.66294(2) 0.01363(6) Uani 1 1 d . . . . .
O1 O 0.06641(9) 0.37412(8) 0.58690(7) 0.0206(3) Uani 1 1 d . . . . .
O2 O 0.19284(8) 0.47819(8) 0.61522(7) 0.0189(3) Uani 1 1 d . . . . .
O3 O 0.08257(8) 0.10793(8) 0.28086(7) 0.0179(3) Uani 1 1 d . . . . .
O4 O -0.02695(7) 0.11417(8) 0.33687(7) 0.0146(3) Uani 1 1 d . . . . .
O5 O 0.39799(8) 0.49255(9) 0.45674(7) 0.0197(3) Uani 1 1 d . . . . .
O6 O 0.36989(8) 0.35123(8) 0.37952(7) 0.0163(3) Uani 1 1 d . . . . .
N1 N 0.41349(9) 0.15646(9) 0.74414(8) 0.0154(3) Uani 1 1 d . . . . .
H1 H 0.379698 0.173129 0.770102 0.019 Uiso 1 1 calc R U . . .
N2 N 0.25471(9) -0.02118(9) 0.64422(8) 0.0142(3) Uani 1 1 d . . . . .
H2 H 0.256550 -0.058848 0.606148 0.017 Uiso 1 1 calc R U . . .
N3 N 0.41041(10) 0.04533(10) 0.59530(8) 0.0179(3) Uani 1 1 d . . . . .
H3 H 0.456515 0.085543 0.608687 0.021 Uiso 1 1 calc R U . . .
N4 N 0.42199(9) -0.01527(9) 0.73115(8) 0.0147(3) Uani 1 1 d . . . . .
N5 N 0.26355(11) 0.15138(10) 0.60361(10) 0.0255(4) Uani 1 1 d . . . . .
N6 N 0.22340(10) 0.18628(10) 0.63297(10) 0.0237(4) Uani 1 1 d . . . . .
N7 N 0.18517(12) 0.21969(12) 0.65668(11) 0.0327(4) Uani 1 1 d . . . . .
C1 C 0.10226(11) 0.54717(11) 0.35862(10) 0.0149(3) Uani 1 1 d . . . . .
H1A H 0.052986 0.547177 0.311897 0.018 Uiso 1 1 calc R U . . .
H1B H 0.117286 0.605038 0.373805 0.018 Uiso 1 1 calc R U . . .
C2 C 0.08481(11) 0.50105(11) 0.41582(10) 0.0145(3) Uani 1 1 d . . . . .
C3 C 0.02224(11) 0.44352(11) 0.40050(10) 0.0146(3) Uani 1 1 d . . . . .
C4 C 0.01444(11) 0.40175(11) 0.45749(10) 0.0155(4) Uani 1 1 d . . . . .
H4 H -0.030093 0.364888 0.446789 0.019 Uiso 1 1 calc R U . . .
C5 C 0.06990(12) 0.41279(11) 0.52893(10) 0.0167(4) Uani 1 1 d . . . . .
C6 C 0.13444(11) 0.46810(12) 0.54360(10) 0.0171(4) Uani 1 1 d . . . . .
C7 C 0.14029(11) 0.51270(11) 0.48881(10) 0.0168(4) Uani 1 1 d . . . . .
H7 H 0.182706 0.552349 0.500319 0.020 Uiso 1 1 calc R U . . .
C8 C 0.00454(13) 0.31298(12) 0.57150(11) 0.0226(4) Uani 1 1 d . . . . .
H8A H -0.049256 0.337654 0.543226 0.034 Uiso 1 1 calc R U . . .
H8B H 0.006465 0.291136 0.616978 0.034 Uiso 1 1 calc R U . . .
H8C H 0.013863 0.268137 0.543711 0.034 Uiso 1 1 calc R U . . .
C9 C 0.25548(11) 0.42032(11) 0.63862(10) 0.0171(4) Uani 1 1 d . . . . .
C10 C 0.29454(11) 0.40630(11) 0.71257(10) 0.0156(4) Uani 1 1 d . . . . .
H10 H 0.281071 0.438478 0.744882 0.019 Uiso 1 1 calc R U . . .
C11 C 0.35332(11) 0.34509(11) 0.73902(10) 0.0162(4) Uani 1 1 d . . . . .
H11 H 0.377774 0.333646 0.789451 0.019 Uiso 1 1 calc R U . . .
C12 C 0.37745(11) 0.29974(11) 0.69303(11) 0.0183(4) Uani 1 1 d . . . . .
C13 C 0.34192(13) 0.31916(13) 0.61978(11) 0.0248(4) Uani 1 1 d . . . . .
H13 H 0.359918 0.291559 0.588083 0.030 Uiso 1 1 calc R U . . .
C14 C 0.28038(13) 0.37836(13) 0.59188(11) 0.0248(4) Uani 1 1 d . . . . .
H14 H 0.255680 0.389949 0.541478 0.030 Uiso 1 1 calc R U . . .
C15 C 0.44243(11) 0.23424(11) 0.72297(11) 0.0200(4) Uani 1 1 d . . . . .
H15A H 0.462778 0.220924 0.686155 0.024 Uiso 1 1 calc R U . . .
H15B H 0.488929 0.256605 0.765930 0.024 Uiso 1 1 calc R U . . .
C16 C -0.03711(11) 0.41805(11) 0.32412(10) 0.0153(4) Uani 1 1 d . . . . .
H16A H -0.092746 0.411620 0.321708 0.018 Uiso 1 1 calc R U . . .
H16B H -0.039117 0.461409 0.289264 0.018 Uiso 1 1 calc R U . . .
C17 C -0.00945(10) 0.33702(11) 0.30407(9) 0.0139(3) Uani 1 1 d . . . . .
C18 C 0.04560(11) 0.33338(11) 0.27211(9) 0.0139(3) Uani 1 1 d . . . . .
C19 C 0.07560(11) 0.25684(11) 0.26269(9) 0.0147(3) Uani 1 1 d . . . . .
H19 H 0.111685 0.254530 0.239788 0.018 Uiso 1 1 calc R U . . .
C20 C 0.05390(11) 0.18446(11) 0.28597(9) 0.0139(3) Uani 1 1 d . . . . .
C21 C -0.00247(10) 0.18785(11) 0.31635(9) 0.0132(3) Uani 1 1 d . . . . .
C22 C -0.03420(10) 0.26267(11) 0.32416(9) 0.0143(3) Uani 1 1 d . . . . .
H22 H -0.073647 0.263981 0.343526 0.017 Uiso 1 1 calc R U . . .
C23 C 0.15255(11) 0.10513(12) 0.26500(11) 0.0185(4) Uani 1 1 d . . . . .
H23A H 0.137431 0.125276 0.215688 0.028 Uiso 1 1 calc R U . . .
H23B H 0.172173 0.048219 0.269006 0.028 Uiso 1 1 calc R U . . .
H23C H 0.195967 0.139986 0.299444 0.028 Uiso 1 1 calc R U . . .
C24 C 0.02523(11) 0.08797(11) 0.40721(10) 0.0140(3) Uani 1 1 d . . . . .
C25 C 0.08104(12) 0.02585(13) 0.41747(11) 0.0224(4) Uani 1 1 d . . . . .
H25 H 0.087224 0.002672 0.377319 0.027 Uiso 1 1 calc R U . . .
C26 C 0.12841(12) -0.00274(13) 0.48738(11) 0.0225(4) Uani 1 1 d . . . . .
H26 H 0.166204 -0.046316 0.494491 0.027 Uiso 1 1 calc R U . . .
C27 C 0.12112(11) 0.03166(12) 0.54697(10) 0.0162(4) Uani 1 1 d . . . . .
C28 C 0.06245(12) 0.09221(12) 0.53443(11) 0.0203(4) Uani 1 1 d . . . . .
H28 H 0.054861 0.114707 0.574136 0.024 Uiso 1 1 calc R U . . .
C29 C 0.01447(12) 0.12069(12) 0.46482(11) 0.0209(4) Uani 1 1 d . . . . .
H29 H -0.025356 0.162335 0.457126 0.025 Uiso 1 1 calc R U . . .
C30 C 0.16769(11) 0.00066(12) 0.62359(10) 0.0184(4) Uani 1 1 d . . . . .
H30A H 0.165727 0.043576 0.657302 0.022 Uiso 1 1 calc R U . . .
H30B H 0.139220 -0.048621 0.630170 0.022 Uiso 1 1 calc R U . . .
C31 C 0.07678(11) 0.40935(11) 0.24786(10) 0.0153(3) Uani 1 1 d . . . . .
H31A H 0.037124 0.454870 0.238864 0.018 Uiso 1 1 calc R U . . .
H31B H 0.080169 0.397037 0.201687 0.018 Uiso 1 1 calc R U . . .
C32 C 0.16066(11) 0.43738(11) 0.30358(9) 0.0137(3) Uani 1 1 d . . . . .
C33 C 0.17237(11) 0.50381(11) 0.35035(9) 0.0141(3) Uani 1 1 d . . . . .
C34 C 0.25216(11) 0.52584(11) 0.39922(10) 0.0152(3) Uani 1 1 d . . . . .
H34 H 0.260386 0.575030 0.426693 0.018 Uiso 1 1 calc R U . . .
C35 C 0.31920(11) 0.47737(11) 0.40825(10) 0.0150(3) Uani 1 1 d . . . . .
C36 C 0.30545(11) 0.40666(11) 0.36555(10) 0.0142(3) Uani 1 1 d . . . . .
C37 C 0.22887(11) 0.39015(11) 0.31149(10) 0.0147(3) Uani 1 1 d . . . . .
H37 H 0.222318 0.345886 0.279014 0.018 Uiso 1 1 calc R U . . .
C38 C 0.41137(13) 0.56558(14) 0.49989(12) 0.0287(5) Uani 1 1 d . . . . .
H38A H 0.391761 0.613718 0.468147 0.043 Uiso 1 1 calc R U . . .
H38B H 0.469967 0.571685 0.530822 0.043 Uiso 1 1 calc R U . . .
H38C H 0.381512 0.561228 0.530195 0.043 Uiso 1 1 calc R U . . .
C39 C 0.36604(11) 0.27915(11) 0.41570(10) 0.0159(4) Uani 1 1 d . . . . .
C40 C 0.43459(12) 0.22867(12) 0.43886(10) 0.0196(4) Uani 1 1 d . . . . .
H40 H 0.481609 0.244774 0.432326 0.024 Uiso 1 1 calc R U . . .
C41 C 0.43300(13) 0.15406(12) 0.47180(11) 0.0226(4) Uani 1 1 d . . . . .
H41 H 0.479650 0.119195 0.487689 0.027 Uiso 1 1 calc R U . . .
C42 C 0.36480(13) 0.12903(12) 0.48215(10) 0.0209(4) Uani 1 1 d . . . . .
C43 C 0.29803(12) 0.18166(13) 0.46049(10) 0.0223(4) Uani 1 1 d . . . . .
H43 H 0.251610 0.166275 0.468268 0.027 Uiso 1 1 calc R U . . .
C44 C 0.29819(12) 0.25684(13) 0.42746(11) 0.0209(4) Uani 1 1 d . . . . .
H44 H 0.252307 0.292603 0.413084 0.025 Uiso 1 1 calc R U . . .
C45 C 0.36322(14) 0.04583(13) 0.51508(11) 0.0258(4) Uani 1 1 d . . . . .
H45A H 0.305758 0.030414 0.502709 0.031 Uiso 1 1 calc R U . . .
H45B H 0.386379 0.003905 0.493788 0.031 Uiso 1 1 calc R U . . .
C46 C 0.48545(11) 0.11100(12) 0.79710(10) 0.0185(4) Uani 1 1 d . . . . .
H46A H 0.506088 0.138655 0.844813 0.022 Uiso 1 1 calc R U . . .
H46B H 0.529796 0.110869 0.780690 0.022 Uiso 1 1 calc R U . . .
C47 C 0.46100(12) 0.02317(11) 0.80396(10) 0.0180(4) Uani 1 1 d . . . . .
H47A H 0.509988 -0.008886 0.835178 0.022 Uiso 1 1 calc R U . . .
H47B H 0.422243 0.022962 0.826694 0.022 Uiso 1 1 calc R U . . .
C48 C 0.28685(11) -0.06735(11) 0.71377(10) 0.0166(4) Uani 1 1 d . . . . .
H48A H 0.253941 -0.117699 0.708894 0.020 Uiso 1 1 calc R U . . .
H48B H 0.284043 -0.032685 0.752585 0.020 Uiso 1 1 calc R U . . .
C49 C 0.37479(11) -0.09010(11) 0.73210(10) 0.0167(4) Uani 1 1 d . . . . .
H49A H 0.399859 -0.115827 0.780660 0.020 Uiso 1 1 calc R U . . .
H49B H 0.376465 -0.130600 0.696467 0.020 Uiso 1 1 calc R U . . .
C50 C 0.44500(13) -0.03728(12) 0.62190(11) 0.0223(4) Uani 1 1 d . . . . .
H50A H 0.486572 -0.051351 0.604039 0.027 Uiso 1 1 calc R U . . .
H50B H 0.401164 -0.079338 0.603814 0.027 Uiso 1 1 calc R U . . .
C51 C 0.48376(12) -0.03625(12) 0.70375(11) 0.0203(4) Uani 1 1 d . . . . .
H51A H 0.507531 -0.091036 0.722323 0.024 Uiso 1 1 calc R U . . .
H51B H 0.528523 0.004840 0.721510 0.024 Uiso 1 1 calc R U . . .
S1 S 0.29370(3) -0.24983(3) 0.55843(3) 0.01995(10) Uani 1 1 d . . . . .
F1 F 0.20343(8) -0.31969(9) 0.61586(9) 0.0395(3) Uani 1 1 d . . . . .
F2 F 0.32160(10) -0.27797(9) 0.69374(7) 0.0398(3) Uani 1 1 d . . . . .
F3 F 0.31186(8) -0.38735(7) 0.63106(7) 0.0289(3) Uani 1 1 d . . . . .
O7 O 0.25645(10) -0.17215(9) 0.56178(8) 0.0299(3) Uani 1 1 d . . . . .
O8 O 0.38117(10) -0.24586(10) 0.58315(10) 0.0353(4) Uani 1 1 d . . . . .
O9 O 0.25004(11) -0.29670(9) 0.49348(8) 0.0343(4) Uani 1 1 d . . . . .
C52 C 0.28153(13) -0.31169(13) 0.62790(11) 0.0230(4) Uani 1 1 d . . . . .
N8 N 0.4039(11) -0.1080(9) 0.3498(8) 0.053(3) Uani 0.65 1 d . U P A 1
N8* N 0.402(2) -0.0899(16) 0.3609(15) 0.049(4) Uani 0.35 1 d . U P B 2
C53 C 0.3563(4) -0.1375(5) 0.3629(3) 0.0393(14) Uani 0.65 1 d . U P A 1
C53* C 0.3379(8) -0.1242(8) 0.3434(6) 0.032(2) Uani 0.35 1 d . U P B 2
C54 C 0.2939(2) -0.1802(2) 0.37858(18) 0.0281(7) Uani 0.65 1 d . U P A 1
H54 H 0.319621 -0.198105 0.430358 0.034 Uiso 0.65 1 calc R U P A 1
C54* C 0.2542(4) -0.1587(4) 0.3221(3) 0.0298(13) Uani 0.35 1 d . U P B 2
H54* H 0.219200 -0.145137 0.270222 0.036 Uiso 0.35 1 calc R U P B 2
C55 C 0.26214(19) -0.25593(16) 0.33172(16) 0.0430(6) Uani 1 1 d . . . . .
H55A H 0.226449 -0.287095 0.347904 0.065 Uiso 0.65 1 calc R U P A 1
H55B H 0.308316 -0.290612 0.335709 0.065 Uiso 0.65 1 calc R U P A 1
H55C H 0.231092 -0.239169 0.281195 0.065 Uiso 0.65 1 calc R U P A 1
H55D H 0.296890 -0.269254 0.382450 0.065 Uiso 0.35 1 calc R U P A 2
H55E H 0.286700 -0.278478 0.300958 0.065 Uiso 0.35 1 calc R U P A 2
H55F H 0.207749 -0.280038 0.317688 0.065 Uiso 0.35 1 calc R U P A 2
C56 C 0.21915(17) -0.12182(17) 0.36732(15) 0.0437(6) Uani 1 1 d . . . . .
H56A H 0.190087 -0.107521 0.315962 0.065 Uiso 0.65 1 calc R U P A 1
H56B H 0.239356 -0.071433 0.395867 0.065 Uiso 0.65 1 calc R U P A 1
H56C H 0.181744 -0.150384 0.383155 0.065 Uiso 0.65 1 calc R U P A 1
H56D H 0.163309 -0.142371 0.352562 0.065 Uiso 0.35 1 calc R U P A 2
H56E H 0.217966 -0.061757 0.361918 0.065 Uiso 0.35 1 calc R U P A 2
H56F H 0.252520 -0.136412 0.418029 0.065 Uiso 0.35 1 calc R U P A 2

loop_
_atom_site_aniso_label
_atom_site_aniso_U_11
_atom_site_aniso_U_22
_atom_site_aniso_U_33
_atom_site_aniso_U_23
_atom_site_aniso_U_13
_atom_site_aniso_U_12
Cu1 0.01370(11) 0.00970(10) 0.01383(11) 0.00105(8) 0.00232(8) 0.00123(8)
O1 0.0270(7) 0.0223(7) 0.0146(6) 0.0049(5) 0.0108(6) 0.0040(6)
O2 0.0203(7) 0.0195(7) 0.0139(6) -0.0002(5) 0.0043(5) 0.0075(5)
O3 0.0213(7) 0.0161(6) 0.0217(7) -0.0050(5) 0.0143(6) -0.0037(5)
O4 0.0130(6) 0.0168(6) 0.0119(6) 0.0014(5) 0.0033(5) -0.0044(5)
O5 0.0128(6) 0.0245(7) 0.0190(7) -0.0070(5) 0.0039(5) 0.0012(5)
O6 0.0162(6) 0.0162(6) 0.0200(7) 0.0029(5) 0.0110(5) 0.0025(5)
N1 0.0126(7) 0.0135(7) 0.0177(8) 0.0002(6) 0.0040(6) -0.0003(6)
N2 0.0146(7) 0.0150(7) 0.0132(7) 0.0020(6) 0.0062(6) 0.0020(6)
N3 0.0245(8) 0.0141(7) 0.0153(8) 0.0018(6) 0.0086(6) 0.0012(6)
N4 0.0152(7) 0.0140(7) 0.0145(7) 0.0012(6) 0.0058(6) 0.0011(6)
N5 0.0224(9) 0.0185(8) 0.0268(9) 0.0020(7) 0.0018(7) -0.0014(7)
N6 0.0148(8) 0.0134(8) 0.0365(10) 0.0002(7) 0.0046(7) 0.0013(6)
N7 0.0352(11) 0.0309(10) 0.0346(11) 0.0008(8) 0.0172(9) -0.0014(8)
C1 0.0141(8) 0.0139(8) 0.0157(9) 0.0027(7) 0.0054(7) 0.0028(6)
C2 0.0152(8) 0.0141(8) 0.0152(9) 0.0032(7) 0.0074(7) 0.0056(7)
C3 0.0149(8) 0.0140(8) 0.0156(9) 0.0025(7) 0.0071(7) 0.0053(6)
C4 0.0164(8) 0.0151(8) 0.0173(9) 0.0025(7) 0.0092(7) 0.0045(7)
C5 0.0218(9) 0.0155(8) 0.0161(9) 0.0044(7) 0.0114(7) 0.0084(7)
C6 0.0182(9) 0.0184(9) 0.0137(9) -0.0003(7) 0.0058(7) 0.0077(7)
C7 0.0159(8) 0.0156(8) 0.0183(9) 0.0002(7) 0.0067(7) 0.0042(7)
C8 0.0323(11) 0.0195(9) 0.0192(10) 0.0049(7) 0.0142(8) 0.0045(8)
C9 0.0172(9) 0.0148(8) 0.0177(9) 0.0003(7) 0.0059(7) 0.0028(7)
C10 0.0151(8) 0.0182(9) 0.0145(9) -0.0025(7) 0.0072(7) -0.0037(7)
C11 0.0133(8) 0.0185(9) 0.0144(8) 0.0030(7) 0.0034(7) -0.0039(7)
C12 0.0143(8) 0.0143(8) 0.0218(10) -0.0014(7) 0.0035(7) -0.0006(7)
C13 0.0257(10) 0.0257(10) 0.0206(10) -0.0041(8) 0.0075(8) 0.0063(8)
C14 0.0266(10) 0.0292(11) 0.0155(9) 0.0000(8) 0.0062(8) 0.0093(8)
C15 0.0138(8) 0.0140(9) 0.0277(10) 0.0011(7) 0.0043(8) -0.0012(7)
C16 0.0127(8) 0.0178(9) 0.0148(9) 0.0056(7) 0.0051(7) 0.0027(7)
C17 0.0111(8) 0.0185(9) 0.0097(8) 0.0021(6) 0.0022(6) -0.0006(6)
C18 0.0142(8) 0.0174(8) 0.0080(8) 0.0012(6) 0.0027(6) -0.0030(7)
C19 0.0144(8) 0.0206(9) 0.0096(8) -0.0029(7) 0.0058(7) -0.0048(7)
C20 0.0139(8) 0.0169(8) 0.0092(8) -0.0032(6) 0.0033(6) -0.0028(6)
C21 0.0116(8) 0.0177(8) 0.0080(8) 0.0008(6) 0.0019(6) -0.0043(6)
C22 0.0101(8) 0.0203(9) 0.0116(8) 0.0025(7) 0.0038(6) -0.0012(6)
C23 0.0183(9) 0.0202(9) 0.0199(9) -0.0020(7) 0.0108(7) -0.0010(7)
C24 0.0127(8) 0.0164(8) 0.0124(8) 0.0018(6) 0.0048(7) -0.0033(6)
C25 0.0223(10) 0.0271(10) 0.0165(9) -0.0038(8) 0.0070(8) 0.0025(8)
C26 0.0210(10) 0.0235(10) 0.0202(10) 0.0001(8) 0.0061(8) 0.0057(8)
C27 0.0138(8) 0.0202(9) 0.0146(9) 0.0027(7) 0.0060(7) -0.0014(7)
C28 0.0234(10) 0.0208(9) 0.0173(9) -0.0045(7) 0.0094(8) -0.0005(7)
C29 0.0219(9) 0.0193(9) 0.0194(10) -0.0022(7) 0.0067(8) 0.0016(7)
C30 0.0154(9) 0.0247(10) 0.0158(9) 0.0031(7) 0.0072(7) 0.0025(7)
C31 0.0163(8) 0.0184(9) 0.0107(8) 0.0023(7) 0.0052(7) -0.0031(7)
C32 0.0155(8) 0.0160(8) 0.0105(8) 0.0045(6) 0.0063(7) -0.0016(7)
C33 0.0160(9) 0.0138(8) 0.0127(8) 0.0047(6) 0.0065(7) 0.0012(6)
C34 0.0171(9) 0.0147(8) 0.0140(8) -0.0005(7) 0.0067(7) -0.0003(7)
C35 0.0136(8) 0.0185(9) 0.0124(8) 0.0003(7) 0.0051(7) -0.0011(7)
C36 0.0160(8) 0.0153(8) 0.0151(8) 0.0025(7) 0.0102(7) 0.0021(7)
C37 0.0197(9) 0.0141(8) 0.0136(8) 0.0001(6) 0.0103(7) -0.0026(7)
C38 0.0175(9) 0.0338(12) 0.0262(11) -0.0155(9) 0.0009(8) -0.0001(8)
C39 0.0201(9) 0.0150(8) 0.0125(8) -0.0009(7) 0.0069(7) -0.0002(7)
C40 0.0211(9) 0.0239(10) 0.0179(9) 0.0008(7) 0.0122(8) 0.0041(8)
C41 0.0305(11) 0.0219(10) 0.0177(9) 0.0010(8) 0.0124(8) 0.0095(8)
C42 0.0332(11) 0.0177(9) 0.0110(9) -0.0022(7) 0.0085(8) -0.0031(8)
C43 0.0217(10) 0.0284(10) 0.0161(9) 0.0031(8) 0.0072(8) -0.0042(8)
C44 0.0184(9) 0.0257(10) 0.0182(9) 0.0052(8) 0.0076(8) 0.0021(7)
C45 0.0421(12) 0.0192(10) 0.0154(10) -0.0027(8) 0.0114(9) -0.0030(9)
C46 0.0144(8) 0.0183(9) 0.0165(9) 0.0020(7) 0.0005(7) -0.0016(7)
C47 0.0185(9) 0.0190(9) 0.0125(9) 0.0020(7) 0.0028(7) -0.0011(7)
C48 0.0180(9) 0.0155(8) 0.0151(9) 0.0044(7) 0.0058(7) 0.0009(7)
C49 0.0198(9) 0.0128(8) 0.0160(9) 0.0024(7) 0.0059(7) 0.0010(7)
C50 0.0312(11) 0.0168(9) 0.0255(10) 0.0017(8) 0.0186(9) 0.0066(8)
C51 0.0196(9) 0.0202(9) 0.0239(10) 0.0065(8) 0.0118(8) 0.0083(7)
S1 0.0271(2) 0.0151(2) 0.0180(2) -0.00105(17) 0.00985(19) 0.00258(18)
F1 0.0303(7) 0.0429(8) 0.0557(9) -0.0022(7) 0.0282(7) -0.0028(6)
F2 0.0647(10) 0.0337(7) 0.0189(6) -0.0048(5) 0.0157(6) -0.0148(7)
F3 0.0298(7) 0.0187(6) 0.0351(7) 0.0042(5) 0.0107(6) -0.0016(5)
O7 0.0402(9) 0.0178(7) 0.0247(8) -0.0036(6) 0.0071(7) 0.0087(6)
O8 0.0304(8) 0.0300(8) 0.0526(11) 0.0102(7) 0.0244(8) 0.0005(7)
O9 0.0584(11) 0.0220(8) 0.0210(8) -0.0071(6) 0.0154(7) -0.0012(7)
C52 0.0241(10) 0.0216(10) 0.0222(10) -0.0039(8) 0.0089(8) -0.0031(8)
N8 0.045(3) 0.072(7) 0.037(4) -0.003(4) 0.014(3) -0.031(5)
N8* 0.042(5) 0.054(8) 0.043(8) -0.002(6) 0.009(6) -0.012(6)
C53 0.036(3) 0.050(3) 0.025(3) 0.007(2) 0.006(2) -0.008(2)
C53* 0.033(4) 0.037(4) 0.024(4) 0.007(3) 0.011(3) 0.001(3)
C54 0.0320(17) 0.0325(17) 0.0222(16) 0.0032(13) 0.0138(14) -0.0020(14)
C54* 0.029(3) 0.035(3) 0.022(3) 0.001(2) 0.008(2) 0.001(2)
C55 0.0617(18) 0.0318(13) 0.0469(16) -0.0059(11) 0.0340(14) -0.0086(12)
C56 0.0464(15) 0.0423(15) 0.0423(15) -0.0060(12) 0.0189(12) 0.0012(12)

loop_
_atom_type_symbol
_atom_type_description
_atom_type_scat_dispersion_real
_atom_type_scat_dispersion_imag
_atom_type_scat_source
C C 0.0033 0.0016 'International Tables Vol C Tables 4.2.6.8 and 6.1.1.4'
H H 0.0000 0.0000 'International Tables Vol C Tables 4.2.6.8 and 6.1.1.4'
Cu Cu 0.3201 1.2651 'International Tables Vol C Tables 4.2.6.8 and 6.1.1.4'
F F 0.0171 0.0103 'International Tables Vol C Tables 4.2.6.8 and 6.1.1.4'
N N 0.0061 0.0033 'International Tables Vol C Tables 4.2.6.8 and 6.1.1.4'
O O 0.0106 0.0060 'International Tables Vol C Tables 4.2.6.8 and 6.1.1.4'
S S 0.1246 0.1234 'International Tables Vol C Tables 4.2.6.8 and 6.1.1.4'

loop_
_geom_angle_atom_site_label_1
_geom_angle_atom_site_label_2
_geom_angle_atom_site_label_3
_geom_angle
_geom_angle_site_symmetry_1
_geom_angle_site_symmetry_3
_geom_angle_publ_flag
N1 Cu1 N3 107.46(6) . . ?
N2 Cu1 N1 140.03(6) . . ?
N2 Cu1 N3 108.89(6) . . ?
N4 Cu1 N1 84.38(6) . . ?
N4 Cu1 N2 83.79(6) . . ?
N4 Cu1 N3 83.45(6) . . ?
N5 Cu1 N1 95.15(7) . . ?
N5 Cu1 N2 93.68(7) . . ?
N5 Cu1 N3 101.11(7) . . ?
N5 Cu1 N4 175.33(7) . . ?
C5 O1 C8 116.70(15) . . ?
C9 O2 C6 114.93(14) . . ?
C20 O3 C23 116.45(14) . . ?
C21 O4 C24 113.80(13) . . ?
C35 O5 C38 116.47(15) . . ?
C39 O6 C36 114.89(14) . . ?
C15 N1 Cu1 119.51(12) . . ?
C46 N1 Cu1 107.12(11) . . ?
C46 N1 C15 108.89(14) . . ?
C30 N2 Cu1 120.64(12) . . ?
C30 N2 C48 109.13(14) . . ?
C48 N2 Cu1 103.14(11) . . ?
C45 N3 Cu1 118.02(13) . . ?
C50 N3 Cu1 101.49(11) . . ?
C50 N3 C45 111.27(15) . . ?
C47 N4 Cu1 106.74(11) . . ?
C47 N4 C49 111.16(14) . . ?
C49 N4 Cu1 109.09(11) . . ?
C51 N4 Cu1 108.53(11) . . ?
C51 N4 C47 111.11(15) . . ?
C51 N4 C49 110.10(14) . . ?
N6 N5 Cu1 115.42(14) . . ?
N7 N6 N5 176.9(2) . . ?
C33 C1 C2 108.04(14) . . ?
C3 C2 C1 124.51(16) . . ?
C3 C2 C7 118.09(17) . . ?
C7 C2 C1 117.17(16) . . ?
C2 C3 C4 119.60(17) . . ?
C2 C3 C16 124.11(16) . . ?
C4 C3 C16 116.19(16) . . ?
C5 C4 C3 121.81(18) . . ?
O1 C5 C4 125.03(18) . . ?
O1 C5 C6 116.78(17) . . ?
C4 C5 C6 118.19(17) . . ?
C5 C6 O2 119.18(17) . . ?
C7 C6 O2 120.22(17) . . ?
C7 C6 C5 120.59(17) . . ?
C6 C7 C2 121.55(18) . . ?
O2 C9 C14 123.19(17) . . ?
C10 C9 O2 116.66(16) . . ?
C10 C9 C14 120.14(17) . . ?
C11 C10 C9 119.58(17) . . ?
C10 C11 C12 121.39(17) . . ?
C11 C12 C15 120.62(17) . . ?
C13 C12 C11 117.97(17) . . ?
C13 C12 C15 121.36(18) . . ?
C12 C13 C14 121.29(19) . . ?
C9 C14 C13 119.35(18) . . ?
N1 C15 C12 113.86(15) . . ?
C17 C16 C3 109.87(14) . . ?
C18 C17 C16 122.62(16) . . ?
C18 C17 C22 118.34(17) . . ?
C22 C17 C16 118.78(16) . . ?
C17 C18 C31 123.35(16) . . ?
C19 C18 C17 119.52(16) . . ?
C19 C18 C31 117.12(16) . . ?
C20 C19 C18 121.55(16) . . ?
O3 C20 C19 124.99(16) . . ?
O3 C20 C21 116.10(16) . . ?
C19 C20 C21 118.91(17) . . ?
O4 C21 C20 118.71(16) . . ?
C22 C21 O4 121.20(15) . . ?
C22 C21 C20 120.08(16) . . ?
C21 C22 C17 121.48(16) . . ?
C25 C24 O4 120.40(16) . . ?
C29 C24 O4 118.58(16) . . ?
C29 C24 C25 120.78(17) . . ?
C24 C25 C26 119.36(18) . . ?
C27 C26 C25 121.00(18) . . ?
C26 C27 C30 123.47(17) . . ?
C28 C27 C26 118.05(17) . . ?
C28 C27 C30 118.19(17) . . ?
C27 C28 C29 121.29(18) . . ?
C24 C29 C28 119.42(18) . . ?
N2 C30 C27 115.41(15) . . ?
C18 C31 C32 112.69(14) . . ?
C33 C32 C31 123.64(16) . . ?
C33 C32 C37 118.26(16) . . ?
C37 C32 C31 117.94(16) . . ?
C32 C33 C1 122.85(16) . . ?
C32 C33 C34 119.59(16) . . ?
C34 C33 C1 117.03(16) . . ?
C35 C34 C33 121.51(17) . . ?
O5 C35 C34 125.06(16) . . ?
O5 C35 C36 117.01(16) . . ?
C34 C35 C36 117.92(16) . . ?
C35 C36 O6 119.21(16) . . ?
C37 C36 O6 120.10(16) . . ?
C37 C36 C35 120.67(16) . . ?
C36 C37 C32 121.29(17) . . ?
C40 C39 O6 115.82(16) . . ?
C40 C39 C44 120.65(18) . . ?
C44 C39 O6 123.51(16) . . ?
C39 C40 C41 118.67(18) . . ?
C40 C41 C42 121.81(18) . . ?
C41 C42 C45 120.73(19) . . ?
C43 C42 C41 118.40(18) . . ?
C43 C42 C45 120.86(19) . . ?
C42 C43 C44 120.85(19) . . ?
C39 C44 C43 119.55(18) . . ?
N3 C45 C42 112.50(16) . . ?
N1 C46 C47 109.57(14) . . ?
N4 C47 C46 109.61(15) . . ?
N2 C48 C49 107.58(15) . . ?
N4 C49 C48 110.12(14) . . ?
N3 C50 C51 108.67(16) . . ?
N4 C51 C50 110.44(15) . . ?
O7 S1 C52 103.38(10) . . ?
O8 S1 O7 114.05(10) . . ?
O8 S1 C52 103.18(10) . . ?
O9 S1 O7 114.90(10) . . ?
O9 S1 O8 115.91(11) . . ?
O9 S1 C52 103.01(9) . . ?
F1 C52 S1 112.19(15) . . ?
F1 C52 F2 107.65(18) . . ?
F1 C52 F3 107.45(16) . . ?
F2 C52 S1 111.21(14) . . ?
F3 C52 S1 111.18(14) . . ?
F3 C52 F2 106.90(17) . . ?
N8 C53 C54 177.3(10) . . ?
N8* C53* C54* 174.1(17) . . ?
C53 C54 C55 111.4(4) . . ?
C53 C54 C56 111.8(4) . . ?
C55 C54 C56 108.9(3) . . ?
C53* C54* C55 108.0(6) . . ?
C56 C54* C53* 108.7(7) . . ?
C56 C54* C55 111.8(4) . . ?

loop_
_geom_bond_atom_site_label_1
_geom_bond_atom_site_label_2
_geom_bond_distance
_geom_bond_site_symmetry_2
_geom_bond_publ_flag
Cu1 N1 2.1198(15) . ?
Cu1 N2 2.0992(15) . ?
Cu1 N3 2.2352(16) . ?
Cu1 N4 2.0634(15) . ?
Cu1 N5 1.9333(17) . ?
O1 C5 1.364(2) . ?
O1 C8 1.426(2) . ?
O2 C6 1.402(2) . ?
O2 C9 1.389(2) . ?
O3 C20 1.366(2) . ?
O3 C23 1.432(2) . ?
O4 C21 1.399(2) . ?
O4 C24 1.407(2) . ?
O5 C35 1.367(2) . ?
O5 C38 1.434(2) . ?
O6 C36 1.401(2) . ?
O6 C39 1.400(2) . ?
N1 C15 1.498(2) . ?
N1 C46 1.486(2) . ?
N2 C30 1.486(2) . ?
N2 C48 1.488(2) . ?
N3 C45 1.490(2) . ?
N3 C50 1.481(2) . ?
N4 C47 1.485(2) . ?
N4 C49 1.488(2) . ?
N4 C51 1.483(2) . ?
N5 N6 1.254(3) . ?
N6 N7 1.135(3) . ?
C1 C2 1.527(2) . ?
C1 C33 1.519(2) . ?
C2 C3 1.395(3) . ?
C2 C7 1.411(3) . ?
C3 C4 1.404(3) . ?
C3 C16 1.526(2) . ?
C4 C5 1.386(3) . ?
C5 C6 1.399(3) . ?
C6 C7 1.373(3) . ?
C9 C10 1.387(3) . ?
C9 C14 1.392(3) . ?
C10 C11 1.385(3) . ?
C11 C12 1.400(3) . ?
C12 C13 1.390(3) . ?
C12 C15 1.507(3) . ?
C13 C14 1.394(3) . ?
C16 C17 1.523(3) . ?
C17 C18 1.402(3) . ?
C17 C22 1.407(2) . ?
C18 C19 1.400(3) . ?
C18 C31 1.522(2) . ?
C19 C20 1.384(3) . ?
C20 C21 1.399(2) . ?
C21 C22 1.380(3) . ?
C24 C25 1.377(3) . ?
C24 C29 1.376(3) . ?
C25 C26 1.395(3) . ?
C26 C27 1.394(3) . ?
C27 C28 1.387(3) . ?
C27 C30 1.513(2) . ?
C28 C29 1.392(3) . ?
C31 C32 1.527(2) . ?
C32 C33 1.395(3) . ?
C32 C37 1.400(3) . ?
C33 C34 1.406(2) . ?
C34 C35 1.388(3) . ?
C35 C36 1.398(3) . ?
C36 C37 1.380(3) . ?
C39 C40 1.389(3) . ?
C39 C44 1.392(3) . ?
C40 C41 1.391(3) . ?
C41 C42 1.395(3) . ?
C42 C43 1.388(3) . ?
C42 C45 1.514(3) . ?
C43 C44 1.394(3) . ?
C46 C47 1.516(3) . ?
C48 C49 1.514(3) . ?
C50 C51 1.512(3) . ?
S1 O7 1.4439(15) . ?
S1 O8 1.4407(17) . ?
S1 O9 1.4384(16) . ?
S1 C52 1.825(2) . ?
F1 C52 1.331(2) . ?
F2 C52 1.342(2) . ?
F3 C52 1.335(2) . ?
N8 C53 1.11(2) . ?
N8* C53* 1.19(4) . ?
C53 C54 1.469(9) . ?
C53* C54* 1.492(15) . ?
C54 C55 1.513(4) . ?
C54 C56 1.583(4) . ?
C54* C55 1.589(7) . ?
C54* C56 1.451(7) . ?
